data_7211783
loop_
_publ_author_name
'Zhang, Kou-Lin'
'Chang, Yan'
'Hou, Chuan-Tao'
'Diao, Guo-Wang'
'Wu, Rentao'
'Ng, Seik Weng'

_publ_section_title
;
 Effect of N-donor auxiliary ligands on the engineering of crystalline
 architectures of a series of lead(ii) complexes with
 5-amino-2,4,6-triiodoisophthalic acid
;
_journal_issue 4
_journal_name_full CrystEngComm
_journal_page_first 1194
_journal_paper_doi 10.1039/b914623g
_journal_volume 12
_journal_year 2010
_chemical_formula_moiety 'C18H12 I3 N3 O5 Pb,3(H2O)'
_chemical_formula_sum 'C18 H18 I3 N3 O8 Pb'
_chemical_formula_weight 992.24
_chemical_name_systematic
;
?
;
_space_group_IT_number 33
_symmetry_cell_setting orthorhombic
_symmetry_space_group_name_Hall 'P 2c -2n'
_symmetry_space_group_name_H-M 'P n a 21'
_atom_sites_solution_hydrogens geom
_atom_sites_solution_primary direct
_atom_sites_solution_secondary difmap
_audit_creation_method SHELXL-97
_cell_angle_alpha 90.00
_cell_angle_beta 90.00
_cell_angle_gamma 90.00
_cell_formula_units_Z 4
_cell_length_a 17.1458(9)
_cell_length_b 9.6805(5)
_cell_length_c 15.0694(8)
_cell_measurement_reflns_used 9913
_cell_measurement_temperature 293(2)
_cell_measurement_theta_max 27.554
_cell_measurement_theta_min 2.416
_cell_volume 2501.2(2)
_computing_cell_refinement 'SAINT (Bruker, 2005)'
_computing_data_collection 'APEX2 (Bruker, 2005)'
_computing_data_reduction 'SAINT (Bruker, 2005)'
_computing_structure_refinement 'SHELXL-97 (Sheldrick, 1997)'
_computing_structure_solution 'SHELXS-97 (Sheldrick, 1990)'
_diffrn_ambient_temperature 293(2)
_diffrn_measured_fraction_theta_full 1.000
_diffrn_measured_fraction_theta_max 1.000
_diffrn_measurement_device_type 'Bruker APEXII'
_diffrn_measurement_method 'phi and omega scans'
_diffrn_radiation_monochromator graphite
_diffrn_radiation_source 'fine-focus sealed tube'
_diffrn_radiation_type MoK\a
_diffrn_radiation_wavelength 0.71073
_diffrn_reflns_av_R_equivalents 0.0273
_diffrn_reflns_av_sigmaI/netI 0.0260
_diffrn_reflns_limit_h_max 22
_diffrn_reflns_limit_h_min -22
_diffrn_reflns_limit_k_max 12
_diffrn_reflns_limit_k_min -12
_diffrn_reflns_limit_l_max 19
_diffrn_reflns_limit_l_min -19
_diffrn_reflns_number 20739
_diffrn_reflns_theta_full 27.49
_diffrn_reflns_theta_max 27.49
_diffrn_reflns_theta_min 2.38
_diffrn_standards_decay_% 0
_diffrn_standards_interval_count 0
_diffrn_standards_interval_time 0
_diffrn_standards_number 0
_exptl_absorpt_coefficient_mu 10.495
_exptl_absorpt_correction_T_max 0.480
_exptl_absorpt_correction_T_min 0.260
_exptl_absorpt_correction_type multi-scan
_exptl_absorpt_process_details '(SADABS; Sheldrick, 1996)'
_exptl_crystal_colour yellow
_exptl_crystal_density_diffrn 2.635
_exptl_crystal_density_method 'not measured'
_exptl_crystal_description block
_exptl_crystal_F_000 1808
_exptl_crystal_size_max 0.14
_exptl_crystal_size_mid 0.11
_exptl_crystal_size_min 0.07
_refine_diff_density_max 0.499
_refine_diff_density_min -2.067
_refine_diff_density_rms 0.171
_refine_ls_abs_structure_details 'Flack H D (1983), Acta Cryst. A39, 876-881'
_refine_ls_abs_structure_Flack 0.000(4)
_refine_ls_extinction_method none
_refine_ls_goodness_of_fit_ref 1.028
_refine_ls_hydrogen_treatment constr
_refine_ls_matrix_type full
_refine_ls_number_parameters 298
_refine_ls_number_reflns 5697
_refine_ls_number_restraints 33
_refine_ls_restrained_S_all 1.028
_refine_ls_R_factor_all 0.0327
_refine_ls_R_factor_gt 0.0309
_refine_ls_shift/su_max 0.002
_refine_ls_shift/su_mean 0.000
_refine_ls_structure_factor_coef Fsqd
_refine_ls_weighting_details 'calc w=1/[\s^2^(Fo^2^)+(0.0531P)^2^+0.0000P] where P=(Fo^2^+2Fc^2^)/3'
_refine_ls_weighting_scheme calc
_refine_ls_wR_factor_gt 0.0724
_refine_ls_wR_factor_ref 0.0735
_reflns_number_gt 5441
_reflns_number_total 5697
_reflns_threshold_expression >2sigma(I)
_cod_data_source_file b914623g.txt
_cod_data_source_block pb
_cod_depositor_comments
;
The following automatic conversions were performed:

'_symmetry_cell_setting' value 'Orthorhombic' changed to
'orthorhombic' according to
/home/saulius/struct/CIF-dictionaries/cif_core.dic dictionary named
'cif_core.dic' version 2.4.2 from
2011-04-26.

'_exptl_absorpt_correction_type' value 'Multi-scan'
changed to 'multi-scan' according to
/home/saulius/struct/CIF-dictionaries/cif_core.dic dictionary named
'cif_core.dic' version 2.4.2 from 2011-04-26.

Automatic conversion script
Id: cif_fix_values 1891 2012-01-12 08:04:46Z andrius 
;
_cod_original_sg_symbol_H-M Pna21
_cod_database_code 7211783

loop_
_symmetry_equiv_pos_as_xyz
'x, y, z'
'-x, -y, z+1/2'
'x+1/2, -y+1/2, z'
'-x+1/2, y+1/2, z+1/2'

loop_
_atom_site_label
_atom_site_type_symbol
_atom_site_fract_x
_atom_site_fract_y
_atom_site_fract_z
_atom_site_U_iso_or_equiv
_atom_site_adp_type
_atom_site_occupancy
_atom_site_symmetry_multiplicity
_atom_site_calc_flag
_atom_site_refinement_flags
Pb1 Pb 0.870585(12) 0.22359(2) 0.500128(18) 0.02867(7) Uani 1 1 d .
I1 I 0.73781(2) 0.42419(5) 0.69608(3) 0.03444(10) Uani 1 1 d .
I2 I 0.85700(3) 0.60719(5) 1.05347(3) 0.04039(11) Uani 1 1 d .
I3 I 1.05356(3) 0.22826(5) 0.82170(4) 0.04134(12) Uani 1 1 d .
O1 O 0.9414(3) 0.3403(6) 0.6334(3) 0.0390(11) Uani 1 1 d .
O2 O 0.8748(3) 0.1566(5) 0.6799(4) 0.0396(11) Uani 1 1 d .
O3 O 0.7301(3) 0.6818(5) 0.8616(4) 0.0408(11) Uani 1 1 d .
O4 O 0.6867(3) 0.5030(5) 0.9381(4) 0.0392(11) Uani 1 1 d .
O1W O 0.8144(4) 0.4858(7) 0.4518(4) 0.0595(16) Uani 1 1 d D
H1W1 H 0.7939 0.5037 0.4016 0.089 Uiso 1 1 d RD
H1W2 H 0.8068 0.5534 0.4869 0.089 Uiso 1 1 d RD
O2W O 0.7505(3) 0.5594(6) 0.2753(4) 0.0523(14) Uani 1 1 d DU
H2W1 H 0.7389 0.6447 0.2682 0.078 Uiso 1 1 d RD
H2W2 H 0.7255 0.5098 0.2381 0.078 Uiso 1 1 d RD
O3W O 0.8169(5) 0.7431(7) 0.5322(5) 0.0685(19) Uani 1 1 d DU
H3W1 H 0.7856 0.7558 0.5753 0.103 Uiso 1 1 d RD
H3W2 H 0.8123 0.8089 0.4951 0.103 Uiso 1 1 d RD
O4W O 0.7697(5) 0.2991(7) 0.1853(5) 0.0689(18) Uani 1 1 d DU
H4W2 H 0.8153 0.2803 0.1667 0.103 Uiso 1 1 d RD
H4W1 H 0.7615 0.2558 0.2339 0.103 Uiso 1 1 d RD
N1 N 1.0020(3) 0.4222(7) 0.9875(4) 0.0426(14) Uani 1 1 d D
H1N1 H 0.9955 0.4675 1.0360 0.051 Uiso 1 1 calc RD
H1N2 H 1.0450 0.3789 0.9780 0.051 Uiso 1 1 calc RD
N2 N 0.9891(3) 0.0739(5) 0.5046(4) 0.0340(11) Uani 1 1 d .
N3 N 0.9611(4) 0.2555(6) 0.3743(4) 0.0352(13) Uani 1 1 d .
C1 C 0.9061(4) 0.2728(6) 0.6912(4) 0.0285(12) Uani 1 1 d .
C2 C 0.8939(4) 0.3440(7) 0.7808(4) 0.0275(12) Uani 1 1 d .
C3 C 0.8243(3) 0.4157(6) 0.7952(4) 0.0239(11) Uani 1 1 d .
C4 C 0.8134(3) 0.4877(6) 0.8744(4) 0.0241(11) Uani 1 1 d .
C5 C 0.8720(3) 0.4883(7) 0.9377(4) 0.0263(12) Uani 1 1 d .
C6 C 0.9436(4) 0.4188(7) 0.9249(4) 0.0284(13) Uani 1 1 d .
C7 C 0.9517(3) 0.3426(7) 0.8448(4) 0.0301(13) Uani 1 1 d .
C8 C 0.7372(3) 0.5644(7) 0.8916(4) 0.0270(12) Uani 1 1 d .
C9 C 1.0020(5) -0.0153(8) 0.5733(5) 0.0450(17) Uani 1 1 d .
H9 H 0.9659 -0.0185 0.6193 0.054 Uiso 1 1 calc R
C10 C 1.0657(5) -0.1001(9) 0.5772(7) 0.055(2) Uani 1 1 d .
H10 H 1.0724 -0.1599 0.6248 0.066 Uiso 1 1 calc R
C11 C 1.1188(4) -0.0960(8) 0.5110(7) 0.051(2) Uani 1 1 d .
H11 H 1.1623 -0.1533 0.5124 0.061 Uiso 1 1 calc R
C12 C 1.1077(4) -0.0052(10) 0.4411(6) 0.0487(19) Uani 1 1 d .
H12 H 1.1438 -0.0004 0.3951 0.058 Uiso 1 1 calc R
C13 C 1.0421(4) 0.0786(7) 0.4404(5) 0.0343(14) Uani 1 1 d .
C14 C 1.0274(4) 0.1793(8) 0.3666(5) 0.0356(14) Uani 1 1 d .
C15 C 1.0779(5) 0.1999(9) 0.2963(6) 0.051(2) Uani 1 1 d .
H15 H 1.1237 0.1488 0.2924 0.062 Uiso 1 1 calc R
C16 C 1.0606(5) 0.2947(10) 0.2330(6) 0.052(2) Uani 1 1 d .
H16 H 1.0936 0.3066 0.1847 0.063 Uiso 1 1 calc R
C17 C 0.9939(6) 0.3732(9) 0.2407(5) 0.0503(19) Uani 1 1 d .
H17 H 0.9822 0.4412 0.1992 0.060 Uiso 1 1 calc R
C18 C 0.9455(5) 0.3486(9) 0.3109(6) 0.0464(18) Uani 1 1 d .
H18 H 0.8994 0.3988 0.3148 0.056 Uiso 1 1 calc R

loop_
_atom_site_aniso_label
_atom_site_aniso_U_11
_atom_site_aniso_U_22
_atom_site_aniso_U_33
_atom_site_aniso_U_23
_atom_site_aniso_U_13
_atom_site_aniso_U_12
Pb1 0.02617(11) 0.03360(11) 0.02624(11) -0.00728(11) -0.00039(9) -0.00169(8)
I1 0.03099(19) 0.0393(2) 0.0330(2) -0.00440(18) -0.00995(17) 0.00283(16)
I2 0.0435(2) 0.0507(3) 0.0270(2) -0.01274(19) 0.00116(18) 0.0018(2)
I3 0.0253(2) 0.0480(3) 0.0507(3) -0.0089(2) -0.00092(19) 0.01041(18)
O1 0.033(2) 0.052(3) 0.032(2) -0.011(2) 0.0081(19) -0.013(2)
O2 0.042(3) 0.036(3) 0.041(3) -0.013(2) 0.004(2) 0.000(2)
O3 0.048(3) 0.034(2) 0.041(3) 0.008(2) 0.012(2) 0.016(2)
O4 0.027(2) 0.034(2) 0.056(3) 0.002(2) 0.010(2) 0.0030(19)
O1W 0.057(4) 0.066(4) 0.056(4) -0.003(3) -0.001(3) 0.016(3)
O2W 0.060(3) 0.048(3) 0.049(3) 0.008(2) -0.007(3) -0.001(3)
O3W 0.090(5) 0.051(3) 0.064(4) 0.009(3) 0.005(4) 0.002(3)
O4W 0.103(5) 0.054(3) 0.049(3) 0.008(3) -0.005(4) -0.004(3)
N1 0.029(3) 0.067(4) 0.032(3) -0.006(3) -0.012(2) 0.011(3)
N2 0.031(3) 0.035(3) 0.036(3) -0.003(3) 0.003(2) 0.002(2)
N3 0.034(3) 0.038(3) 0.033(3) 0.001(2) 0.005(2) -0.004(2)
C1 0.024(3) 0.036(3) 0.025(3) -0.006(3) 0.003(2) 0.002(2)
C2 0.024(3) 0.031(3) 0.028(3) -0.007(2) 0.001(2) -0.002(2)
C3 0.021(3) 0.026(3) 0.025(3) -0.001(2) -0.004(2) 0.001(2)
C4 0.020(3) 0.029(3) 0.024(3) 0.004(2) 0.000(2) 0.000(2)
C5 0.026(3) 0.029(3) 0.024(3) -0.002(2) 0.003(2) -0.003(2)
C6 0.025(3) 0.036(3) 0.025(3) -0.002(2) 0.000(2) -0.001(2)
C7 0.023(3) 0.038(4) 0.029(3) -0.006(3) 0.000(2) 0.005(2)
C8 0.022(3) 0.033(3) 0.027(3) -0.008(2) 0.004(2) 0.006(2)
C9 0.046(4) 0.049(4) 0.040(4) 0.005(3) 0.004(3) 0.007(3)
C10 0.047(5) 0.053(5) 0.065(6) 0.008(4) -0.007(4) 0.006(4)
C11 0.033(4) 0.050(4) 0.070(6) -0.002(4) -0.006(4) 0.007(3)
C12 0.027(3) 0.061(5) 0.058(5) 0.001(4) 0.007(3) 0.008(3)
C13 0.028(3) 0.034(3) 0.041(4) -0.008(3) 0.003(3) 0.001(2)
C14 0.028(3) 0.038(3) 0.041(4) 0.000(3) 0.002(3) -0.008(3)
C15 0.047(4) 0.059(5) 0.048(5) 0.000(4) 0.018(4) 0.000(4)
C16 0.047(5) 0.072(6) 0.037(4) 0.001(4) 0.009(3) -0.012(4)
C17 0.066(5) 0.051(4) 0.034(4) 0.007(3) 0.000(4) -0.003(4)
C18 0.051(4) 0.048(4) 0.040(4) 0.009(4) 0.003(3) 0.005(4)

loop_
_atom_type_symbol
_atom_type_description
_atom_type_scat_dispersion_real
_atom_type_scat_dispersion_imag
_atom_type_scat_source
C C 0.0033 0.0016 'International Tables Vol C Tables 4.2.6.8 and 6.1.1.4'
H H 0.0000 0.0000 'International Tables Vol C Tables 4.2.6.8 and 6.1.1.4'
N N 0.0061 0.0033 'International Tables Vol C Tables 4.2.6.8 and 6.1.1.4'
O O 0.0106 0.0060 'International Tables Vol C Tables 4.2.6.8 and 6.1.1.4'
I I -0.4742 1.8119 'International Tables Vol C Tables 4.2.6.8 and 6.1.1.4'
Pb Pb -3.3944 10.1111 'International Tables Vol C Tables 4.2.6.8 and 6.1.1.4'

loop_
_geom_angle_atom_site_label_1
_geom_angle_atom_site_label_2
_geom_angle_atom_site_label_3
_geom_angle
_geom_angle_site_symmetry_1
_geom_angle_site_symmetry_3
N3 Pb1 N2 65.3(2) . .
N3 Pb1 O4 93.77(19) . 4_644
N2 Pb1 O4 80.56(16) . 4_644
N3 Pb1 O1 104.14(18) . .
N2 Pb1 O1 81.46(18) . .
O4 Pb1 O1 146.34(17) 4_644 .
N3 Pb1 O3 80.2(2) . 4_644
N2 Pb1 O3 116.59(18) . 4_644
O4 Pb1 O3 49.36(15) 4_644 4_644
O1 Pb1 O3 161.02(17) . 4_644
N3 Pb1 O1W 84.5(2) . .
N2 Pb1 O1W 144.09(19) . .
O4 Pb1 O1W 122.23(19) 4_644 .
O1 Pb1 O1W 88.16(18) . .
O3 Pb1 O1W 73.74(18) 4_644 .
C1 O1 Pb1 94.9(4) . .
C8 O3 Pb1 85.3(4) . 4_655
C8 O4 Pb1 94.3(4) . 4_655
C13 N2 C9 117.6(6) . .
C13 N2 Pb1 121.2(5) . .
C9 N2 Pb1 121.2(5) . .
C18 N3 C14 118.1(6) . .
C18 N3 Pb1 120.4(5) . .
C14 N3 Pb1 121.5(5) . .
O1 C1 O2 125.6(6) . .
O1 C1 C2 116.5(5) . .
O2 C1 C2 117.7(6) . .
C7 C2 C3 120.5(5) . .
C7 C2 C1 120.9(5) . .
C3 C2 C1 118.5(5) . .
C4 C3 C2 119.7(5) . .
C4 C3 I1 119.5(4) . .
C2 C3 I1 120.7(4) . .
C5 C4 C3 119.6(5) . .
C5 C4 C8 120.2(5) . .
C3 C4 C8 120.2(5) . .
C4 C5 C6 122.3(6) . .
C4 C5 I2 118.9(4) . .
C6 C5 I2 118.6(4) . .
N1 C6 C5 121.9(6) . .
N1 C6 C7 121.5(6) . .
C5 C6 C7 116.6(5) . .
C2 C7 C6 121.2(6) . .
C2 C7 I3 119.0(4) . .
C6 C7 I3 119.8(4) . .
O3 C8 O4 124.8(5) . .
O3 C8 C4 118.2(5) . .
O4 C8 C4 117.0(6) . .
N2 C9 C10 122.7(8) . .
C11 C10 C9 119.3(9) . .
C10 C11 C12 119.2(7) . .
C11 C12 C13 119.2(8) . .
N2 C13 C12 122.0(7) . .
N2 C13 C14 116.6(6) . .
C12 C13 C14 121.4(7) . .
N3 C14 C15 120.7(7) . .
N3 C14 C13 115.4(6) . .
C15 C14 C13 123.8(7) . .
C16 C15 C14 119.9(8) . .
C15 C16 C17 119.7(8) . .
C18 C17 C16 118.2(8) . .
N3 C18 C17 123.3(7) . .

loop_
_geom_bond_atom_site_label_1
_geom_bond_atom_site_label_2
_geom_bond_distance
_geom_bond_site_symmetry_2
Pb1 N3 2.470(6) .
Pb1 N2 2.498(5) .
Pb1 O4 2.530(5) 4_644
Pb1 O1 2.604(5) .
Pb1 O3 2.739(5) 4_644
Pb1 O1W 2.811(7) .
I1 C3 2.106(6) .
I2 C5 2.106(6) .
I3 C7 2.097(6) .
O1 C1 1.246(8) .
O2 C1 1.257(8) .
O3 C8 1.230(8) .
O3 Pb1 2.739(5) 4_655
O4 C8 1.262(8) .
O4 Pb1 2.530(5) 4_655
N1 C6 1.376(8) .
N2 C13 1.327(9) .
N2 C9 1.366(10) .
N3 C18 1.341(10) .
N3 C14 1.359(10) .
C1 C2 1.531(8) .
C2 C7 1.383(8) .
C2 C3 1.398(8) .
C3 C4 1.396(8) .
C4 C5 1.385(8) .
C4 C8 1.524(8) .
C5 C6 1.412(8) .
C6 C7 1.422(9) .
C9 C10 1.368(11) .
C10 C11 1.351(14) .
C11 C12 1.385(13) .
C12 C13 1.387(10) .
C13 C14 1.501(11) .
C14 C15 1.383(10) .
C15 C16 1.356(13) .
C16 C17 1.378(13) .
C17 C18 1.365(12) .

loop_
_geom_hbond_atom_site_label_D
_geom_hbond_atom_site_label_H
_geom_hbond_atom_site_label_A
_geom_hbond_distance_DH
_geom_hbond_distance_HA
_geom_hbond_distance_DA
_geom_hbond_angle_DHA
_geom_hbond_site_symmetry_A
O4W H4W1 O3 0.85 2.06 2.888(9) 163.6 4_644
O3W H3W2 O4 0.85 2.07 2.890(9) 162.3 4_654
O3W H3W1 O4W 0.85 1.96 2.797(11) 169.5 4_655
O2W H2W2 O4W 0.85 2.32 2.880(10) 123.8 .
O2W H2W1 O2 0.86 2.36 2.751(8) 108.0 4_654
O1W H1W2 O3W 0.85 1.97 2.770(10) 156.9 .
O1W H1W1 O2W 0.85 2.11 2.963(9) 175.4 .
